data_2311679
loop_
_publ_author_name
'Carletta, Andrea'
'Tilborg, Ana\"elle'
'Moineaux, Laurence'
'de Ruyck, J\'er\^ome'
'Basile, Livia'
'Salerno, Loredana'
'Romeo, Giuseppe'
'Wouters, Johan'
'Guccione, Salvatore'

_publ_section_title
;
 How does binding of imidazole-based inhibitors to heme oxygenase-1
 influence their conformation? Insights combining crystal structures and
 molecular modelling.
;
_journal_issue 'Pt 4'
_journal_name_full 'Acta crystallographica Section B, Structural science, crystal engineering and materials'
_journal_page_first 447
_journal_page_last 454
_journal_paper_doi 10.1107/S2052520615010410
_journal_volume 71
_journal_year 2015
_chemical_formula_moiety 'C11 H10 Br N2 O, Cl, H2 O'
_chemical_formula_sum 'C11 H12 Br Cl N2 O2'
_chemical_formula_weight 319.58
_space_group_IT_number 2
_space_group_name_Hall '-P 1'
_space_group_name_H-M_alt 'P -1'
_symmetry_cell_setting triclinic
_symmetry_space_group_name_H-M 'P -1'
_atom_sites_solution_hydrogens geom
_atom_sites_solution_primary direct
_atom_sites_solution_secondary difmap
_audit_creation_method SHELXL-97
_cell_angle_alpha 101.723(5)
_cell_angle_beta 95.164(5)
_cell_angle_gamma 100.511(5)
_cell_formula_units_Z 2
_cell_length_a 6.845(5)
_cell_length_b 7.141(5)
_cell_length_c 13.905(5)
_cell_measurement_reflns_used 1215
_cell_measurement_temperature 293(2)
_cell_measurement_theta_max 65.7780
_cell_measurement_theta_min 3.2420
_cell_volume 648.6(7)
_computing_cell_refinement
;
CrysAlisPro, Agilent Technologies,
Version 1.171.36.28 (release 01-02-2013 CrysAlis171 .NET)
(compiled Feb  1 2013,16:14:44)
;
_computing_data_collection
;
CrysAlisPro, Agilent Technologies,
Version 1.171.36.28 (release 01-02-2013 CrysAlis171 .NET)
(compiled Feb  1 2013,16:14:44)
;
_computing_data_reduction
;
CrysAlisPro, Agilent Technologies,
Version 1.171.36.28 (release 01-02-2013 CrysAlis171 .NET)
(compiled Feb  1 2013,16:14:44)
;
_computing_structure_refinement 'SHELXL-97 (Sheldrick, 1997)'
_diffrn_ambient_temperature 293(2)
_diffrn_detector_area_resol_mean 10.3712
_diffrn_measured_fraction_theta_full 0.991
_diffrn_measured_fraction_theta_max 0.4998
_diffrn_measurement_device_type 'Xcalibur, Ruby, Gemini ultra'
_diffrn_measurement_method '\w scans'
_diffrn_radiation_monochromator graphite
_diffrn_radiation_source 'fine-focus sealed tube'
_diffrn_radiation_type CuK\a
_diffrn_radiation_wavelength 1.54178
_diffrn_reflns_av_R_equivalents 0.0393
_diffrn_reflns_av_sigmaI/netI 0.0532
_diffrn_reflns_limit_h_max 4
_diffrn_reflns_limit_h_min -8
_diffrn_reflns_limit_k_max 8
_diffrn_reflns_limit_k_min -8
_diffrn_reflns_limit_l_max 16
_diffrn_reflns_limit_l_min -16
_diffrn_reflns_number 2920
_diffrn_reflns_theta_full 68.1328
_diffrn_reflns_theta_max 67.67
_diffrn_reflns_theta_min 3.27
_exptl_absorpt_coefficient_mu 6.164
_exptl_absorpt_correction_T_max 0.543
_exptl_absorpt_correction_T_min 0.197
_exptl_absorpt_correction_type multi-scan
_exptl_absorpt_process_details
;
CrysAlisPro, Agilent Technologies,
Version 1.171.36.28 (release 01-02-2013 CrysAlis171 .NET)
(compiled Feb  1 2013,16:14:44)
Empirical absorption correction using spherical harmonics,
 implemented in SCALE3 ABSPACK scaling algorithm.
;
_exptl_crystal_colour colourless
_exptl_crystal_density_diffrn 1.636
_exptl_crystal_density_method 'not measured'
_exptl_crystal_description needle-like
_exptl_crystal_F_000 320
_exptl_crystal_size_max 0.40
_exptl_crystal_size_mid 0.25
_exptl_crystal_size_min 0.10
_refine_diff_density_max 0.500
_refine_diff_density_min -0.520
_refine_ls_extinction_method none
_refine_ls_goodness_of_fit_ref 1.056
_refine_ls_hydrogen_treatment mixed
_refine_ls_matrix_type full
_refine_ls_number_parameters 166
_refine_ls_number_reflns 2143
_refine_ls_number_restraints 0
_refine_ls_restrained_S_all 1.056
_refine_ls_R_factor_all 0.0565
_refine_ls_R_factor_gt 0.0435
_refine_ls_shift/su_max 0.001
_refine_ls_shift/su_mean 0.000
_refine_ls_structure_factor_coef Fsqd
_refine_ls_weighting_details 'calc w=1/[\s^2^(Fo^2^)+(0.0626P)^2^+0.0000P] where P=(Fo^2^+2Fc^2^)/3'
_refine_ls_weighting_scheme calc
_refine_ls_wR_factor_gt 0.1096
_refine_ls_wR_factor_ref 0.1207
_reflns_number_gt 1749
_reflns_number_total 2355
_reflns_threshold_expression >2sigma(I)
_cod_data_source_file lo5002sup1.cif
_cod_data_source_block 1bHClH2O
_cod_original_sg_symbol_H-M P-1
_cod_database_code 2311679

loop_
_symmetry_equiv_pos_as_xyz
'x, y, z'
'-x, -y, -z'

loop_
_atom_site_type_symbol
_atom_site_label
_atom_site_fract_x
_atom_site_fract_y
_atom_site_fract_z
_atom_site_U_iso_or_equiv
_atom_site_adp_type
_atom_site_calc_flag
_atom_site_refinement_flags
_atom_site_occupancy
_atom_site_symmetry_multiplicity
C C9 0.2121(7) 0.2946(7) 0.4204(3) 0.0346(10) Uani d . 1 1
C C8 0.2076(7) 0.0957(7) 0.4009(3) 0.0329(10) Uani d . 1 1
H H8 0.1799 0.0214 0.3362 0.039 Uiso calc R 1 1
C C7 0.2446(6) 0.0103(7) 0.4782(3) 0.0321(10) Uani d . 1 1
H H7 0.2435 -0.1229 0.4654 0.039 Uiso calc R 1 1
C C6 0.2840(6) 0.1182(6) 0.5762(3) 0.0305(10) Uani d . 1 1
C C11 0.2854(7) 0.3166(7) 0.5947(3) 0.0357(11) Uani d . 1 1
H H11 0.3104 0.3902 0.6595 0.043 Uiso calc R 1 1
C C10 0.2496(7) 0.4060(7) 0.5170(3) 0.0399(11) Uani d . 1 1
H H10 0.2508 0.5392 0.5294 0.048 Uiso calc R 1 1
C C5 0.3216(6) 0.0156(7) 0.6566(3) 0.0312(10) Uani d . 1 1
C C4 0.3774(7) 0.1366(7) 0.7623(3) 0.0339(10) Uani d . 1 1
H H4A 0.5076 0.2222 0.7688 0.041 Uiso calc R 1 1
H H4B 0.2796 0.2169 0.7780 0.041 Uiso calc R 1 1
C C2 0.2223(7) -0.0738(7) 0.8726(3) 0.0375(11) Uani d . 1 1
H H2 0.0959 -0.0430 0.8692 0.045 Uiso calc R 1 1
C C3 0.2821(7) -0.2050(7) 0.9191(4) 0.0431(12) Uani d . 1 1
H H3 0.2059 -0.2809 0.9548 0.052 Uiso calc R 1 1
C C1 0.5354(7) -0.0781(7) 0.8505(3) 0.0400(12) Uani d . 1 1
H H1 0.6612 -0.0519 0.8300 0.048 Uiso calc R 1 1
N N1 0.3829(5) 0.0068(5) 0.8309(3) 0.0322(8) Uani d . 1 1
N N2 0.4772(6) -0.2056(6) 0.9040(3) 0.0392(10) Uani d . 1 1
O O1 0.3131(5) -0.1593(5) 0.6410(2) 0.0425(8) Uani d . 1 1
O O2 0.2485(7) 0.3911(8) 1.0329(4) 0.0662(14) Uani d . 1 1
Br Br1 0.16581(8) 0.42138(8) 0.31623(3) 0.0433(2) Uani d . 1 1
Cl Cl1 -0.06891(17) 0.28466(17) 0.84308(8) 0.0382(3) Uani d . 1 1
H H2N 0.556(8) -0.292(7) 0.928(4) 0.048(15) Uiso d . 1 1
H H2O 0.201(9) 0.444(10) 1.069(5) 0.06(2) Uiso d . 1 1
H H2P 0.166(9) 0.351(9) 0.980(5) 0.062(19) Uiso d . 1 1

loop_
_atom_site_aniso_label
_atom_site_aniso_U_11
_atom_site_aniso_U_22
_atom_site_aniso_U_33
_atom_site_aniso_U_12
_atom_site_aniso_U_13
_atom_site_aniso_U_23
C9 0.038(3) 0.038(3) 0.030(2) 0.011(2) -0.0003(19) 0.012(2)
C8 0.036(2) 0.033(3) 0.029(2) 0.010(2) 0.0012(18) 0.0036(19)
C7 0.032(2) 0.031(3) 0.033(2) 0.0103(19) 0.0028(19) 0.0033(19)
C6 0.024(2) 0.032(3) 0.036(2) 0.0070(18) 0.0009(18) 0.0092(19)
C11 0.050(3) 0.030(3) 0.025(2) 0.010(2) -0.002(2) 0.0046(19)
C10 0.057(3) 0.029(3) 0.032(2) 0.012(2) -0.003(2) 0.0030(19)
C5 0.031(2) 0.031(3) 0.034(2) 0.0106(19) 0.0034(19) 0.0080(19)
C4 0.040(3) 0.031(2) 0.033(2) 0.010(2) 0.000(2) 0.0130(19)
C2 0.037(3) 0.040(3) 0.042(3) 0.012(2) 0.004(2) 0.019(2)
C3 0.041(3) 0.045(3) 0.047(3) 0.011(2) 0.005(2) 0.018(2)
C1 0.039(3) 0.048(3) 0.040(3) 0.018(2) 0.004(2) 0.017(2)
N1 0.036(2) 0.032(2) 0.0314(19) 0.0129(17) 0.0001(16) 0.0101(16)
N2 0.049(2) 0.036(2) 0.037(2) 0.0194(19) -0.0021(19) 0.0107(18)
O1 0.058(2) 0.0320(19) 0.0372(18) 0.0118(16) 0.0008(16) 0.0080(14)
O2 0.072(3) 0.084(4) 0.046(2) 0.055(3) -0.011(2) -0.005(2)
Br1 0.0547(4) 0.0453(4) 0.0335(3) 0.0137(2) -0.0003(2) 0.0165(2)
Cl1 0.0453(7) 0.0380(7) 0.0351(6) 0.0183(5) 0.0016(5) 0.0099(5)

loop_
_atom_type_symbol
_atom_type_description
_atom_type_scat_dispersion_real
_atom_type_scat_dispersion_imag
_atom_type_scat_source
C C 0.0181 0.0091 'International Tables Vol C Tables 4.2.6.8 and 6.1.1.4'
H H 0.0000 0.0000 'International Tables Vol C Tables 4.2.6.8 and 6.1.1.4'
N N 0.0311 0.0180 'International Tables Vol C Tables 4.2.6.8 and 6.1.1.4'
O O 0.0492 0.0322 'International Tables Vol C Tables 4.2.6.8 and 6.1.1.4'
Br Br -0.6763 1.2805 'International Tables Vol C Tables 4.2.6.8 and 6.1.1.4'
Cl Cl 0.3639 0.7018 'International Tables Vol C Tables 4.2.6.8 and 6.1.1.4'

loop_
_geom_angle_atom_site_label_1
_geom_angle_atom_site_label_2
_geom_angle_atom_site_label_3
_geom_angle
C8 C9 C10 120.9(4)
C8 C9 Br1 120.8(3)
C10 C9 Br1 118.3(4)
C7 C8 C9 118.9(4)
C7 C8 H8 120.5
C9 C8 H8 120.5
C8 C7 C6 121.6(4)
C8 C7 H7 119.2
C6 C7 H7 119.2
C11 C6 C7 118.8(4)
C11 C6 C5 122.4(4)
C7 C6 C5 118.7(4)
C10 C11 C6 120.3(4)
C10 C11 H11 119.8
C6 C11 H11 119.8
C11 C10 C9 119.4(4)
C11 C10 H10 120.3
C9 C10 H10 120.3
O1 C5 C6 122.6(4)
O1 C5 C4 119.1(4)
C6 C5 C4 118.3(4)
N1 C4 C5 109.6(4)
N1 C4 H4A 109.8
C5 C4 H4A 109.8
N1 C4 H4B 109.8
C5 C4 H4B 109.8
H4A C4 H4B 108.2
C3 C2 N1 107.2(4)
C3 C2 H2 126.4
N1 C2 H2 126.4
C2 C3 N2 106.8(4)
C2 C3 H3 126.6
N2 C3 H3 126.6
N2 C1 N1 108.2(4)
N2 C1 H1 125.9
N1 C1 H1 125.9
C1 N1 C2 108.3(4)
C1 N1 C4 125.1(4)
C2 N1 C4 125.8(4)
C1 N2 C3 109.4(4)
C1 N2 H2N 127(3)
C3 N2 H2N 124(3)
H2O O2 H2P 107(7)

loop_
_geom_bond_atom_site_label_1
_geom_bond_atom_site_label_2
_geom_bond_distance
C9 C8 1.385(6)
C9 C10 1.390(7)
C9 Br1 1.890(4)
C8 C7 1.367(6)
C8 H8 0.9300
C7 C6 1.397(6)
C7 H7 0.9300
C6 C11 1.386(6)
C6 C5 1.485(6)
C11 C10 1.388(6)
C11 H11 0.9300
C10 H10 0.9300
C5 O1 1.213(5)
C5 C4 1.521(6)
C4 N1 1.461(5)
C4 H4A 0.9700
C4 H4B 0.9700
C2 C3 1.343(7)
C2 N1 1.377(6)
C2 H2 0.9300
C3 N2 1.371(6)
C3 H3 0.9300
C1 N2 1.318(6)
C1 N1 1.334(6)
C1 H1 0.9300
N2 H2N 0.98(5)
O2 H2O 0.70(6)
O2 H2P 0.85(6)

loop_
_geom_torsion_atom_site_label_1
_geom_torsion_atom_site_label_2
_geom_torsion_atom_site_label_3
_geom_torsion_atom_site_label_4
_geom_torsion
C10 C9 C8 C7 -1.2(7)
Br1 C9 C8 C7 179.1(3)
C9 C8 C7 C6 0.8(7)
C8 C7 C6 C11 0.0(7)
C8 C7 C6 C5 179.6(4)
C7 C6 C11 C10 -0.5(7)
C5 C6 C11 C10 179.9(4)
C6 C11 C10 C9 0.1(7)
C8 C9 C10 C11 0.8(8)
Br1 C9 C10 C11 -179.6(4)
C11 C6 C5 O1 177.1(4)
C7 C6 C5 O1 -2.5(6)
C11 C6 C5 C4 -4.2(6)
C7 C6 C5 C4 176.2(4)
O1 C5 C4 N1 -8.4(6)
C6 C5 C4 N1 172.9(3)
N1 C2 C3 N2 -1.0(6)
N2 C1 N1 C2 -1.0(6)
N2 C1 N1 C4 -171.1(4)
C3 C2 N1 C1 1.2(6)
C3 C2 N1 C4 171.3(4)
C5 C4 N1 C1 80.7(6)
C5 C4 N1 C2 -87.7(5)
N1 C1 N2 C3 0.4(6)
C2 C3 N2 C1 0.4(6)
